data_4502300
loop_
_publ_author_name
'Liu, Ying'
'Yan, Peng-Fei'
'Yu, Ying-Hui'
'Hou, Guang-Feng'
'Gao, Jin-Sheng'
'Lu, Jack Y.'

_publ_section_title
;
 Syntheses, Structures, and Characterizations of a Series of Polymers
 Constructed by Two V-Shape Dipyridine-Containing Ligands
;
_journal_issue 4
_journal_name_full 'Crystal Growth &amp; Design'
_journal_page_first 1559
_journal_paper_doi 10.1021/cg900942e
_journal_volume 10
_journal_year 2010
_chemical_formula_moiety '4(C18 H16 Cl2 N2 O2 Zn), C5 H4 N'
_chemical_formula_sum 'C77 H68 Cl8 N9 O8 Zn4'
_chemical_formula_weight 1792.48
_chemical_name_systematic
; 
 ? 
;
_space_group_IT_number 14
_symmetry_cell_setting monoclinic
_symmetry_space_group_name_Hall '-P 2ybc'
_symmetry_space_group_name_H-M 'P 1 21/c 1'
_atom_sites_solution_hydrogens geom
_atom_sites_solution_primary direct
_atom_sites_solution_secondary difmap
_audit_creation_method SHELXL-97
_cell_angle_alpha 90.00
_cell_angle_beta 93.67(3)
_cell_angle_gamma 90.00
_cell_formula_units_Z 1
_cell_length_a 8.7756(18)
_cell_length_b 16.381(3)
_cell_length_c 14.364(3)
_cell_measurement_reflns_used 13018
_cell_measurement_temperature 293(2)
_cell_measurement_theta_max 27.48
_cell_measurement_theta_min 3.06
_cell_volume 2060.6(7)
_computing_cell_refinement RAPID-AUTO
_computing_data_collection 'RAPID-AUTO (Rigaku Corporation, 1998)'
_computing_data_reduction 'CrystalStructure (Rigaku/MSC and Rigaku Corporation, 2002)'
_computing_molecular_graphics 'SHELXTL (Sheldrick, 2008)'
_computing_publication_material SHELXL-97
_computing_structure_refinement 'SHELXL-97 (Sheldrick, 2008)'
_computing_structure_solution 'SHELXS-97 (Sheldrick, 2008)'
_diffrn_ambient_temperature 293(2)
_diffrn_measured_fraction_theta_full 0.997
_diffrn_measured_fraction_theta_max 0.997
_diffrn_measurement_device_type 'Rigaku RAXIS-RAPID'
_diffrn_measurement_method '\w scan'
_diffrn_radiation_monochromator graphite
_diffrn_radiation_source 'fine-focus sealed tube'
_diffrn_radiation_type MoK\a
_diffrn_radiation_wavelength 0.71073
_diffrn_reflns_av_R_equivalents 0.0530
_diffrn_reflns_av_sigmaI/netI 0.0431
_diffrn_reflns_limit_h_max 11
_diffrn_reflns_limit_h_min -11
_diffrn_reflns_limit_k_max 21
_diffrn_reflns_limit_k_min -20
_diffrn_reflns_limit_l_max 18
_diffrn_reflns_limit_l_min -18
_diffrn_reflns_number 19851
_diffrn_reflns_theta_full 27.48
_diffrn_reflns_theta_max 27.48
_diffrn_reflns_theta_min 3.07
_diffrn_standards_decay_% 0
_diffrn_standards_interval_count 0
_diffrn_standards_interval_time 0
_diffrn_standards_number 0
_exptl_absorpt_coefficient_mu 1.467
_exptl_absorpt_correction_T_max 0.8459
_exptl_absorpt_correction_T_min 0.6902
_exptl_absorpt_correction_type multi-scan
_exptl_absorpt_process_details 'ABSCOR (Higashi, 1995)'
_exptl_crystal_colour colorless
_exptl_crystal_density_diffrn 1.444
_exptl_crystal_density_method 'not measured'
_exptl_crystal_description block
_exptl_crystal_F_000 913
_exptl_crystal_size_max 0.27
_exptl_crystal_size_mid 0.12
_exptl_crystal_size_min 0.12
_refine_diff_density_max 0.436
_refine_diff_density_min -0.345
_refine_diff_density_rms 0.079
_refine_ls_extinction_method none
_refine_ls_goodness_of_fit_ref 1.047
_refine_ls_hydrogen_treatment constr
_refine_ls_matrix_type full
_refine_ls_number_parameters 253
_refine_ls_number_reflns 4715
_refine_ls_number_restraints 0
_refine_ls_restrained_S_all 1.047
_refine_ls_R_factor_all 0.0748
_refine_ls_R_factor_gt 0.0461
_refine_ls_shift/su_max 0.000
_refine_ls_shift/su_mean 0.000
_refine_ls_structure_factor_coef Fsqd
_refine_ls_weighting_details 'calc w=1/[\s^2^(Fo^2^)+(0.0669P)^2^+0.8449P] where P=(Fo^2^+2Fc^2^)/3'
_refine_ls_weighting_scheme calc
_refine_ls_wR_factor_gt 0.1206
_refine_ls_wR_factor_ref 0.1332
_reflns_number_gt 3315
_reflns_number_total 4715
_reflns_threshold_expression >2sigma(I)
_cod_data_source_file cg900942e_si_001.cif
_cod_data_source_block complex_4
_cod_depositor_comments
;
The following automatic conversions were performed:

'_exptl_absorpt_correction_type' value 'Multi-scan' changed to
'multi-scan' according to
/home/saulius/struct/CIF-dictionaries/cif_core.dic dictionary named
'cif_core.dic' version 2.4.2 from 2011-04-26.

Automatic conversion script
Id: cif_fix_values 1715 2011-07-08 13:25:40Z adriana 
;
_cod_original_sg_symbol_H-M 'P 21/c'
_cod_database_code 4502300

loop_
_symmetry_equiv_pos_as_xyz
'x, y, z'
'-x, y+1/2, -z+1/2'
'-x, -y, -z'
'x, -y-1/2, z-1/2'

loop_
_atom_site_label
_atom_site_type_symbol
_atom_site_fract_x
_atom_site_fract_y
_atom_site_fract_z
_atom_site_U_iso_or_equiv
_atom_site_adp_type
_atom_site_occupancy
_atom_site_symmetry_multiplicity
_atom_site_calc_flag
_atom_site_refinement_flags
_atom_site_disorder_assembly
_atom_site_disorder_group
C20 C 0.9217(19) 0.0129(9) 0.9292(10) 0.113(4) Uani 0.50 1 d P . 2
H18 H 0.8548 0.0198 0.8769 0.136 Uiso 0.50 1 calc PR . 2
C1 C 0.4894(4) 0.0466(2) 0.3094(3) 0.0482(8) Uani 1 1 d . A 2
H1 H 0.5012 0.0301 0.3714 0.058 Uiso 1 1 calc R A 2
C2 C 0.5536(5) -0.0002(3) 0.2428(3) 0.0723(13) Uani 1 1 d . A 2
H2 H 0.6058 -0.0479 0.2596 0.087 Uiso 1 1 calc R A 2
C3 C 0.5398(7) 0.0240(3) 0.1521(3) 0.100(2) Uani 1 1 d . A 2
H3 H 0.5835 -0.0063 0.1060 0.120 Uiso 1 1 calc R A 2
C4 C 0.4599(7) 0.0942(3) 0.1301(3) 0.0851(16) Uani 1 1 d . A 2
H4 H 0.4507 0.1122 0.0685 0.102 Uiso 1 1 calc R A 2
C5 C 0.3934(4) 0.1382(2) 0.1983(2) 0.0477(8) Uani 1 1 d . A 2
C6 C 0.3007(4) 0.2125(2) 0.1753(3) 0.0506(9) Uani 1 1 d . A 2
H5A H 0.3386 0.2584 0.2127 0.061 Uiso 1 1 calc R A 2
H6B H 0.3059 0.2265 0.1099 0.061 Uiso 1 1 calc R A 2
C7 C 0.0433(4) 0.2569(3) 0.1865(3) 0.0582(10) Uani 1 1 d . A 2
C8 C 0.0803(5) 0.3348(2) 0.1637(3) 0.0540(9) Uani 1 1 d . A 2
H7 H 0.1804 0.3484 0.1524 0.065 Uiso 1 1 calc R A 2
C9 C -0.0345(5) 0.3942(3) 0.1577(3) 0.0597(10) Uani 1 1 d . A 2
C10 C -0.1826(5) 0.3748(3) 0.1747(4) 0.0761(14) Uani 1 1 d . A 2
H8 H -0.2580 0.4148 0.1711 0.091 Uiso 1 1 calc R A 2
C11 C -0.2187(6) 0.2950(3) 0.1973(4) 0.0873(16) Uani 1 1 d . A 2
H9 H -0.3187 0.2818 0.2093 0.105 Uiso 1 1 calc R A 2
C12 C -0.1066(5) 0.2343(3) 0.2024(4) 0.0791(14) Uani 1 1 d . A 2
H10 H -0.1308 0.1805 0.2158 0.095 Uiso 1 1 calc R A 2
C13 C -0.0922(4) 0.5337(2) 0.1250(3) 0.0621(11) Uani 1 1 d . A 2
H11A H -0.1378 0.5419 0.1841 0.074 Uiso 1 1 calc R A 2
H12B H -0.1728 0.5201 0.0782 0.074 Uiso 1 1 calc R A 2
C14 C -0.0128(4) 0.6090(2) 0.0978(3) 0.0508(9) Uani 1 1 d . A 2
C15 C 0.1400(5) 0.6106(3) 0.0787(3) 0.0716(12) Uani 1 1 d . A 2
H13 H 0.1974 0.5629 0.0819 0.086 Uiso 1 1 calc R A 2
C16 C 0.2059(5) 0.6829(3) 0.0553(4) 0.0840(15) Uani 1 1 d . A 2
H14 H 0.3084 0.6845 0.0423 0.101 Uiso 1 1 calc R A 2
C17 C 0.1202(5) 0.7525(3) 0.0510(4) 0.0814(14) Uani 1 1 d . A 2
H15 H 0.1636 0.8022 0.0361 0.098 Uiso 1 1 calc R A 2
C18 C -0.0319(4) 0.7478(3) 0.0694(3) 0.0610(10) Uani 1 1 d . A 2
H16 H -0.0905 0.7951 0.0663 0.073 Uiso 1 1 calc R A 2
Cl1 Cl 0.40833(14) 0.30797(5) 0.39349(8) 0.0669(3) Uani 1 1 d . B 2
Cl2 Cl 0.41996(11) 0.11269(6) 0.52803(6) 0.0539(2) Uani 1 1 d . C 2
N1 N 0.4103(3) 0.11509(15) 0.28858(19) 0.0384(6) Uani 1 1 d . A 2
N2 N -0.0987(3) 0.67689(17) 0.0916(2) 0.0447(7) Uani 1 1 d . . 2
O1 O 0.1479(3) 0.19423(16) 0.1951(2) 0.0682(8) Uani 1 1 d . A 2
O2 O 0.0152(3) 0.47003(17) 0.1331(2) 0.0726(9) Uani 1 1 d . A 2
Zn1 Zn 0.33010(4) 0.17911(2) 0.39930(3) 0.03935(14) Uani 1 1 d . . 2
N3 N 0.9485(19) -0.0099(9) 1.0819(9) 0.121(4) Uani 0.25 1 d P . 2
C19 C 0.8646(15) 0.0073(13) 1.0092(13) 0.149(7) Uani 0.50 1 d P D 2
H17 H 0.7606 0.0159 1.0139 0.179 Uiso 0.50 1 calc PR D 2
C21 C 0.9485(19) -0.0099(9) 1.0819(9) 0.121(4) Uani 0.25 1 d P E 1

loop_
_atom_site_aniso_label
_atom_site_aniso_U_11
_atom_site_aniso_U_22
_atom_site_aniso_U_33
_atom_site_aniso_U_23
_atom_site_aniso_U_13
_atom_site_aniso_U_12
C20 0.108(11) 0.144(12) 0.087(9) 0.015(8) -0.009(8) -0.028(9)
C1 0.051(2) 0.0405(18) 0.052(2) 0.0031(16) -0.0021(16) 0.0071(16)
C2 0.092(3) 0.058(3) 0.067(3) 0.002(2) 0.009(2) 0.037(2)
C3 0.157(5) 0.085(4) 0.061(3) -0.002(3) 0.024(3) 0.066(4)
C4 0.132(4) 0.079(3) 0.046(2) 0.009(2) 0.018(3) 0.049(3)
C5 0.057(2) 0.0398(18) 0.0461(19) 0.0072(16) 0.0057(17) 0.0107(16)
C6 0.056(2) 0.045(2) 0.051(2) 0.0126(17) 0.0036(17) 0.0124(17)
C7 0.054(2) 0.063(3) 0.058(2) 0.017(2) 0.0055(18) 0.0168(19)
C8 0.051(2) 0.049(2) 0.061(2) 0.0040(18) 0.0009(18) 0.0110(17)
C9 0.053(2) 0.056(2) 0.070(3) 0.005(2) 0.003(2) 0.0148(18)
C10 0.052(2) 0.077(3) 0.100(4) 0.019(3) 0.009(2) 0.026(2)
C11 0.058(3) 0.094(4) 0.112(4) 0.037(3) 0.012(3) 0.011(3)
C12 0.062(3) 0.075(3) 0.101(4) 0.037(3) 0.007(2) 0.008(2)
C13 0.047(2) 0.052(2) 0.087(3) 0.001(2) 0.004(2) 0.0185(18)
C14 0.0396(19) 0.056(2) 0.057(2) -0.0041(18) -0.0017(16) 0.0062(16)
C15 0.046(2) 0.082(3) 0.086(3) -0.008(3) 0.001(2) 0.011(2)
C16 0.044(2) 0.103(4) 0.105(4) -0.004(3) 0.008(2) -0.010(3)
C17 0.063(3) 0.087(4) 0.095(4) 0.003(3) 0.011(3) -0.029(3)
C18 0.053(2) 0.057(2) 0.073(3) 0.004(2) 0.0021(19) -0.0097(19)
Cl1 0.0902(8) 0.0350(5) 0.0760(7) -0.0022(4) 0.0090(6) -0.0161(5)
Cl2 0.0566(5) 0.0561(5) 0.0488(5) 0.0085(4) 0.0006(4) 0.0078(4)
N1 0.0380(14) 0.0301(13) 0.0469(16) 0.0024(12) 0.0019(12) 0.0029(11)
N2 0.0379(14) 0.0452(16) 0.0506(17) -0.0025(13) 0.0003(13) -0.0010(12)
O1 0.0637(18) 0.0512(16) 0.091(2) 0.0261(15) 0.0149(16) 0.0172(13)
O2 0.0489(16) 0.0519(16) 0.117(3) 0.0045(17) 0.0032(16) 0.0175(13)
Zn1 0.0398(2) 0.0314(2) 0.0470(2) 0.00123(16) 0.00438(16) -0.00112(15)
N3 0.111(10) 0.154(12) 0.101(9) 0.014(8) 0.032(9) -0.010(9)
C19 0.067(8) 0.26(2) 0.121(12) 0.007(14) 0.023(9) 0.000(11)
C21 0.111(10) 0.154(12) 0.101(9) 0.014(8) 0.032(9) -0.010(9)

loop_
_atom_type_symbol
_atom_type_description
_atom_type_scat_dispersion_real
_atom_type_scat_dispersion_imag
_atom_type_scat_source
C C 0.0033 0.0016 'International Tables Vol C Tables 4.2.6.8 and 6.1.1.4'
H H 0.0000 0.0000 'International Tables Vol C Tables 4.2.6.8 and 6.1.1.4'
N N 0.0061 0.0033 'International Tables Vol C Tables 4.2.6.8 and 6.1.1.4'
O O 0.0106 0.0060 'International Tables Vol C Tables 4.2.6.8 and 6.1.1.4'
Zn Zn 0.2839 1.4301 'International Tables Vol C Tables 4.2.6.8 and 6.1.1.4'
Cl Cl 0.1484 0.1585 'International Tables Vol C Tables 4.2.6.8 and 6.1.1.4'

loop_
_geom_angle_atom_site_label_1
_geom_angle_atom_site_label_2
_geom_angle_atom_site_label_3
_geom_angle
_geom_angle_site_symmetry_1
_geom_angle_site_symmetry_3
N3 C20 C19 124.1(15) 3_757 .
N3 C20 H18 117.9 3_757 .
C19 C20 H18 117.9 . .
N1 C1 C2 122.7(3) . .
N1 C1 H1 118.7 . .
C2 C1 H1 118.7 . .
C3 C2 C1 119.2(4) . .
C3 C2 H2 120.4 . .
C1 C2 H2 120.4 . .
C2 C3 C4 118.6(4) . .
C2 C3 H3 120.7 . .
C4 C3 H3 120.7 . .
C3 C4 C5 120.5(4) . .
C3 C4 H4 119.8 . .
C5 C4 H4 119.8 . .
N1 C5 C4 120.8(3) . .
N1 C5 C6 117.8(3) . .
C4 C5 C6 121.4(3) . .
O1 C6 C5 107.0(3) . .
O1 C6 H5A 110.3 . .
C5 C6 H5A 110.3 . .
O1 C6 H6B 110.3 . .
C5 C6 H6B 110.3 . .
H5A C6 H6B 108.6 . .
C8 C7 O1 123.5(4) . .
C8 C7 C12 121.9(4) . .
O1 C7 C12 114.5(4) . .
C7 C8 C9 119.0(4) . .
C7 C8 H7 120.5 . .
C9 C8 H7 120.5 . .
O2 C9 C10 125.1(4) . .
O2 C9 C8 114.0(4) . .
C10 C9 C8 120.9(4) . .
C9 C10 C11 119.4(4) . .
C9 C10 H8 120.3 . .
C11 C10 H8 120.3 . .
C10 C11 C12 120.8(4) . .
C10 C11 H9 119.6 . .
C12 C11 H9 119.6 . .
C11 C12 C7 117.9(4) . .
C11 C12 H10 121.0 . .
C7 C12 H10 121.0 . .
O2 C13 C14 108.4(3) . .
O2 C13 H11A 110.0 . .
C14 C13 H11A 110.0 . .
O2 C13 H12B 110.0 . .
C14 C13 H12B 110.0 . .
H11A C13 H12B 108.4 . .
N2 C14 C15 121.1(4) . .
N2 C14 C13 115.8(3) . .
C15 C14 C13 123.1(4) . .
C16 C15 C14 119.7(4) . .
C16 C15 H13 120.2 . .
C14 C15 H13 120.2 . .
C17 C16 C15 119.5(4) . .
C17 C16 H14 120.2 . .
C15 C16 H14 120.2 . .
C16 C17 C18 118.8(4) . .
C16 C17 H15 120.6 . .
C18 C17 H15 120.6 . .
N2 C18 C17 122.3(4) . .
N2 C18 H16 118.8 . .
C17 C18 H16 118.8 . .
C1 N1 C5 118.1(3) . .
C1 N1 Zn1 116.7(2) . .
C5 N1 Zn1 125.1(2) . .
C14 N2 C18 118.6(3) . .
C14 N2 Zn1 124.5(2) . 2
C18 N2 Zn1 116.7(3) . 2
C7 O1 C6 117.2(3) . .
C9 O2 C13 118.1(3) . .
N2 Zn1 N1 115.42(11) 2_545 .
N2 Zn1 Cl1 109.26(9) 2_545 .
N1 Zn1 Cl1 109.38(8) . .
N2 Zn1 Cl2 103.70(9) 2_545 .
N1 Zn1 Cl2 105.61(8) . .
Cl1 Zn1 Cl2 113.47(5) . .
C20 N3 C19 114.8(14) 3_757 .
N3 C19 C20 120.7(14) . .
N3 C19 H17 119.6 . .
C20 C19 H17 119.6 . .

loop_
_geom_bond_atom_site_label_1
_geom_bond_atom_site_label_2
_geom_bond_distance
_geom_bond_site_symmetry_2
C20 N3 1.161(16) 3_757
C20 C19 1.287(18) .
C20 H18 0.9300 .
C1 N1 1.343(4) .
C1 C2 1.374(5) .
C1 H1 0.9300 .
C2 C3 1.360(6) .
C2 H2 0.9300 .
C3 C4 1.373(6) .
C3 H3 0.9300 .
C4 C5 1.375(5) .
C4 H4 0.9300 .
C5 N1 1.350(4) .
C5 C6 1.490(5) .
C6 O1 1.421(5) .
C6 H5A 0.9700 .
C6 H6B 0.9700 .
C7 C8 1.362(5) .
C7 O1 1.378(4) .
C7 C12 1.399(6) .
C8 C9 1.399(5) .
C8 H7 0.9300 .
C9 O2 1.370(5) .
C9 C10 1.375(6) .
C10 C11 1.389(7) .
C10 H8 0.9300 .
C11 C12 1.398(6) .
C11 H9 0.9300 .
C12 H10 0.9300 .
C13 O2 1.405(4) .
C13 C14 1.481(5) .
C13 H11A 0.9700 .
C13 H12B 0.9700 .
C14 N2 1.343(4) .
C14 C15 1.386(5) .
C15 C16 1.369(7) .
C15 H13 0.9300 .
C16 C17 1.366(7) .
C16 H14 0.9300 .
C17 C18 1.380(6) .
C17 H15 0.9300 .
C18 N2 1.348(5) .
C18 H16 0.9300 .
Cl1 Zn1 2.2229(10) .
Cl2 Zn1 2.2446(11) .
N1 Zn1 2.066(3) .
N2 Zn1 2.044(3) 2
Zn1 N2 2.044(3) 2_545
N3 C20 1.161(16) 3_757
N3 C19 1.270(19) .
C19 H17 0.9300 .

loop_
_geom_hbond_atom_site_label_D
_geom_hbond_atom_site_label_H
_geom_hbond_atom_site_label_A
_geom_hbond_distance_DH
_geom_hbond_distance_HA
_geom_hbond_distance_DA
_geom_hbond_angle_DHA
_geom_hbond_site_symmetry_A
C1 H1 Cl2 0.93 2.81 3.557(4) 137.9 3_656
C4 H4 Cl1 0.93 2.84 3.758(5) 170.5 4_565
C8 H7 Cl2 0.93 2.92 3.764(4) 152.3 4_565
C16 H14 Cl2 0.93 2.90 3.746(5) 152.3 2_655
